data_1539484
loop_
_publ_author_name
'Souleau, C.'
'Laruelle, P.'
'Guittard, M.'

_publ_section_title
;
 No3. Systemes Yb Se - L2 Se3
;
_journal_name_full 'Bulletin de la Societe Chimique de France (Vol=Year)'
_journal_page_first 9
_journal_page_last 14
_journal_volume 1
_journal_year 1969
_chemical_formula_sum 'Se4 Yb3'
_chemical_name_systematic 'Yb3 Se4'
_space_group_IT_number 62
_symmetry_space_group_name_Hall '-P 2ac 2n'
_symmetry_space_group_name_H-M 'P n m a'
_cell_angle_alpha 90
_cell_angle_beta 90
_cell_angle_gamma 90
_cell_formula_units_Z 4
_cell_length_a 13.28
_cell_length_b 3.99
_cell_length_c 13.55
_cell_volume 717.977
_citation_journal_id_ASTM BSCFAS
_cod_data_source_file Souleau_BSCFAS_1969_1971.cif
_cod_data_source_block Se4Yb3
_cod_original_cell_volume 717.9766
_cod_database_code 1539484

loop_
_symmetry_equiv_pos_as_xyz
x,y,z
-x+1/2,-y,z+1/2
x+1/2,-y+1/2,-z+1/2
-x,y+1/2,-z
-x,-y,-z
x-1/2,y,-z-1/2
-x-1/2,y-1/2,z-1/2
x,-y-1/2,z

loop_
_atom_site_label
_atom_site_type_symbol
_atom_site_fract_x
_atom_site_fract_y
_atom_site_fract_z
_atom_site_occupancy
_atom_site_U_iso_or_equiv
Yb3 Yb 0.3451 0.25 0.289 1 0.0
Se1 Se 0.218 0.75 0.238 1 0.0
Se4 Se 0.466 0.25 0.119 1 0.0
Yb1 Yb 0.132 0.25 0.0842 1 0.0
Yb2 Yb 0.1075 0.75 0.4166 1 0.0
Se3 Se 0.471 0.75 0.381 1 0.0
Se2 Se 0.244 0.25 0.474 1 0.0
